data_9002200
loop_
_publ_author_name
'Meneghinello, E.'
'Alberti, A.'
'Cruciani, G.'

_publ_section_title
;
 Order-disorder process in the tetrahedral sites af albite
 Sample: 1080-7d
 Note: this sample of feldspar is from Stintino, Sardinia, Italy
;
_journal_name_full 'American Mineralogist'
_journal_page_first 1144
_journal_page_last 1151
_journal_volume 84
_journal_year 1999
_chemical_formula_sum 'Al Na O8 Si3'
_chemical_name_mineral Albite
_space_group_IT_number 2
_symmetry_space_group_name_Hall '-P 1 (1/2*x+1/2*y,1/2*x-1/2*y,-z)'
_symmetry_space_group_name_H-M 'C -1'
_cell_angle_alpha 94.00
_cell_angle_beta 116.51
_cell_angle_gamma 88.13
_cell_formula_units_Z 4
_cell_length_a 8.142
_cell_length_b 12.782
_cell_length_c 7.136
_cell_volume 662.946
_exptl_crystal_density_diffrn 2.627
_cod_original_formula_sum '(Al Si3) Na O8'
_cod_database_code 9002200

loop_
_symmetry_equiv_pos_as_xyz
x,y,z
1/2+x,1/2+y,z
-x,-y,-z
1/2-x,1/2-y,-z

loop_
_atom_site_aniso_label
_atom_site_aniso_U_11
_atom_site_aniso_U_22
_atom_site_aniso_U_33
_atom_site_aniso_U_12
_atom_site_aniso_U_13
_atom_site_aniso_U_23
Al1o 0.00930 0.00910 0.00680 -0.00180 0.00370 0.00050
Si1o 0.00930 0.00910 0.00680 -0.00180 0.00370 0.00050
Si1m 0.00850 0.00850 0.00660 0.00120 0.00370 0.00100
Al1m 0.00850 0.00850 0.00660 0.00120 0.00370 0.00100
Si2o 0.00820 0.00710 0.00860 -0.00050 0.00330 0.00060
Al2o 0.00820 0.00710 0.00860 -0.00050 0.00330 0.00060
Si2m 0.00810 0.00710 0.00880 0.00040 0.00360 0.00110
Al2m 0.00810 0.00710 0.00880 0.00040 0.00360 0.00110
Na 0.01230 0.06660 0.03890 -0.00360 0.00700 -0.03260
OA1 0.01970 0.01610 0.01020 0.00040 0.00830 0.00270
OA2 0.01050 0.00810 0.01290 0.00030 0.00410 0.00240
OBo 0.01550 0.01670 0.01860 -0.00370 0.01080 -0.00030
OBm 0.01520 0.01980 0.02460 0.00420 0.01350 0.00090
OCo 0.01140 0.01280 0.01630 -0.00220 0.00530 -0.00130
OCm 0.01160 0.01040 0.01550 0.00210 0.00310 0.00110
ODo 0.01480 0.01620 0.00960 0.00160 0.00240 0.00200
ODm 0.01470 0.01530 0.01060 -0.00140 0.00000 -0.00070

loop_
_atom_site_label
_atom_site_fract_x
_atom_site_fract_y
_atom_site_fract_z
_atom_site_occupancy
_atom_site_type_symbol
_atom_site_attached_hydrogens
Al1o 0.00890 0.16870 0.20980 0.90000 Al 0
Si1o 0.00890 0.16870 0.20980 0.10000 Si 0
Si1m 0.00410 0.81930 0.23570 0.95000 Si 0
Al1m 0.00410 0.81930 0.23570 0.05000 Al 0
Si2o 0.69230 0.11030 0.31670 0.98000 Si 0
Al2o 0.69230 0.11030 0.31670 0.02000 Al 0
Si2m 0.68330 0.88120 0.35930 0.97000 Si 0
Al2m 0.68330 0.88120 0.35930 0.03000 Al 0
Na 0.26990 0.99110 0.14530 1.00000 Na 0
OA1 0.00480 0.13230 0.97000 1.00000 O 0
OA2 0.59410 0.99660 0.28120 1.00000 O 0
OBo 0.81380 0.11120 0.19230 1.00000 O 0
OBm 0.82030 0.85040 0.25580 1.00000 O 0
OCo 0.01490 0.30100 0.27080 1.00000 O 0
OCm 0.02370 0.69280 0.22910 1.00000 O 0
ODo 0.20450 0.11030 0.38880 1.00000 O 0
ODm 0.18390 0.86820 0.43350 1.00000 O 0

loop_
_cod_changelog_entry_id
_cod_changelog_entry_author
_cod_changelog_entry_date
_cod_changelog_entry_text
1
;cod-tools version 3.8.0
Id: cif_guess_AMCSD_atom_types 9581 2023-05-17 12:35:41Z saulius
;
2023-05-23T09:14:17+03:00
;Derived atom types and hydrogen counts
from atom names that follow the AMCSD naming convention
(Wat == water, O-H == hydroxyl).
;
